data_7210517
loop_
_publ_author_name
'Dechambenoit, Pierre'
'Ferlay, Sylvie'
'Kyritsakas, Nathalie'
'Hosseini, Mir Wais'

_publ_section_title
;
 Molecular tectonics: control of packing of luminescent networks formed
 upon combining bisamidinium tectons with dicyanometallates
;
_journal_issue 6
_journal_name_full CrystEngComm
_journal_page_first 1922
_journal_paper_doi 10.1039/c0ce00607f
_journal_volume 13
_journal_year 2011
_chemical_formula_moiety 'C38 H68 N4, 2(H2 O), 2(Cl)'
_chemical_formula_sum 'C38 H72 Cl2 N4 O2'
_chemical_formula_weight 687.90
_chemical_name_systematic
;
?
;
_space_group_IT_number 2
_symmetry_cell_setting triclinic
_symmetry_space_group_name_Hall '-P 1'
_symmetry_space_group_name_H-M 'P -1'
_atom_sites_solution_hydrogens geom
_atom_sites_solution_primary direct
_atom_sites_solution_secondary difmap
_audit_creation_method SHELXL-97
_cell_angle_alpha 83.832(3)
_cell_angle_beta 81.225(2)
_cell_angle_gamma 76.505(3)
_cell_formula_units_Z 2
_cell_length_a 9.2183(7)
_cell_length_b 9.5015(7)
_cell_length_c 24.6412(18)
_cell_measurement_reflns_used 2492
_cell_measurement_temperature 173(2)
_cell_measurement_theta_max 0.00
_cell_measurement_theta_min 0.00
_cell_volume 2068.3(3)
_computing_cell_refinement 'Bruker SMART'
_computing_data_collection 'Bruker SMART'
_computing_data_reduction 'Bruker SAINT'
_computing_molecular_graphics 'Bruker SHELXTL'
_computing_publication_material 'Bruker SHELXTL'
_computing_structure_refinement 'SHELXL-97 (Sheldrick, 1997)'
_computing_structure_solution 'SHELXS-97 (Sheldrick, 1990)'
_diffrn_ambient_temperature 173(2)
_diffrn_measured_fraction_theta_full 0.988
_diffrn_measured_fraction_theta_max 0.988
_diffrn_measurement_device_type 'CCD area detector'
_diffrn_measurement_method 'phi and omega scans'
_diffrn_radiation_monochromator graphite
_diffrn_radiation_source 'fine-focus sealed tube'
_diffrn_radiation_type MoK\a
_diffrn_radiation_wavelength 0.71073
_diffrn_reflns_av_R_equivalents 0.0433
_diffrn_reflns_av_sigmaI/netI 0.0841
_diffrn_reflns_limit_h_max 11
_diffrn_reflns_limit_h_min -11
_diffrn_reflns_limit_k_max 12
_diffrn_reflns_limit_k_min -12
_diffrn_reflns_limit_l_max 31
_diffrn_reflns_limit_l_min -31
_diffrn_reflns_number 17654
_diffrn_reflns_theta_full 27.07
_diffrn_reflns_theta_max 27.07
_diffrn_reflns_theta_min 2.21
_exptl_absorpt_coefficient_mu 0.192
_exptl_absorpt_correction_T_max 0.9718
_exptl_absorpt_correction_T_min 0.9627
_exptl_absorpt_correction_type multi-scan
_exptl_absorpt_process_details sadabs
_exptl_crystal_colour colorless
_exptl_crystal_density_diffrn 1.105
_exptl_crystal_density_meas ?
_exptl_crystal_density_method 'not measured'
_exptl_crystal_description prism
_exptl_crystal_F_000 756
_exptl_crystal_size_max 0.20
_exptl_crystal_size_mid 0.15
_exptl_crystal_size_min 0.15
_refine_diff_density_max 0.542
_refine_diff_density_min -0.547
_refine_diff_density_rms 0.055
_refine_ls_extinction_method none
_refine_ls_goodness_of_fit_ref 1.025
_refine_ls_hydrogen_treatment mixed
_refine_ls_matrix_type full
_refine_ls_number_parameters 425
_refine_ls_number_reflns 8857
_refine_ls_number_restraints 4
_refine_ls_restrained_S_all 1.026
_refine_ls_R_factor_all 0.1236
_refine_ls_R_factor_gt 0.0562
_refine_ls_shift/su_max 0.001
_refine_ls_shift/su_mean 0.000
_refine_ls_structure_factor_coef Fsqd
_refine_ls_weighting_details 'calc w=1/[\s^2^(Fo^2^)+(0.0578P)^2^+0.3767P] where P=(Fo^2^+2Fc^2^)/3'
_refine_ls_weighting_scheme calc
_refine_ls_wR_factor_gt 0.1197
_refine_ls_wR_factor_ref 0.1466
_reflns_number_gt 4941
_reflns_number_total 8857
_reflns_threshold_expression >2sigma(I)
_cod_data_source_file c0ce00607f.txt
_cod_data_source_block e982a
_cod_depositor_comments
;
The following automatic conversions were performed:

'_symmetry_cell_setting' value 'Triclinic' changed to 'triclinic'
according to the built-in table from CIF Core dictionary named
'cif_core.dic' version 2.4.1 from 2010-06-29.

Automatic conversion script
Id: cif_fix_values 1891 2012-01-12 08:04:46Z andrius 

The following automatic conversions were performed:

'_exptl_crystal_density_meas' value 'none' was changed to '?' - the
value is perceived as not measured.

Automatic conversion script
Id: cif_fix_values 3008 2015-01-20 13:52:24Z robertas 
;
_cod_original_sg_symbol_H-M P-1
_cod_database_code 7210517

loop_
_symmetry_equiv_pos_as_xyz
'x, y, z'
'-x, -y, -z'

loop_
_atom_site_label
_atom_site_type_symbol
_atom_site_fract_x
_atom_site_fract_y
_atom_site_fract_z
_atom_site_U_iso_or_equiv
_atom_site_adp_type
_atom_site_occupancy
_atom_site_symmetry_multiplicity
_atom_site_calc_flag
_atom_site_refinement_flags
C1 C 0.0412(3) 0.9031(3) 1.09697(10) 0.0236(5) Uani 1 1 d .
N1 N 0.0193(2) 1.0397(2) 1.10694(8) 0.0249(5) Uani 1 1 d .
H1 H 0.0691 1.0967 1.0850 0.030 Uiso 1 1 calc R
C2 C -0.0866(3) 1.0998(3) 1.15398(10) 0.0254(6) Uani 1 1 d .
H2A H -0.1889 1.1327 1.1430 0.031 Uiso 1 1 calc R
H2B H -0.0566 1.1850 1.1650 0.031 Uiso 1 1 calc R
C3 C -0.0891(3) 0.9859(3) 1.20290(10) 0.0229(5) Uani 1 1 d .
C4 C -0.1246(3) 0.8533(3) 1.18152(10) 0.0258(6) Uani 1 1 d .
H4A H -0.1100 0.7705 1.2097 0.031 Uiso 1 1 calc R
H4B H -0.2311 0.8758 1.1749 0.031 Uiso 1 1 calc R
N2 N -0.0267(2) 0.8129(2) 1.13021(8) 0.0249(5) Uani 1 1 d .
H2 H -0.0125 0.7232 1.1211 0.030 Uiso 1 1 calc R
C5 C 0.0650(3) 0.9421(3) 1.22489(10) 0.0243(5) Uani 1 1 d .
H5A H 0.0619 0.8607 1.2534 0.029 Uiso 1 1 calc R
H5B H 0.1430 0.9056 1.1943 0.029 Uiso 1 1 calc R
C6 C 0.1136(3) 1.0619(3) 1.24949(11) 0.0334(6) Uani 1 1 d .
H6A H 0.0346 1.1019 1.2792 0.040 Uiso 1 1 calc R
H6B H 0.1235 1.1413 1.2207 0.040 Uiso 1 1 calc R
C7 C 0.2637(3) 1.0074(3) 1.27291(12) 0.0376(7) Uani 1 1 d .
H7A H 0.3390 0.9570 1.2442 0.045 Uiso 1 1 calc R
H7B H 0.2992 1.0926 1.2810 0.045 Uiso 1 1 calc R
C8 C 0.2584(4) 0.9058(3) 1.32452(12) 0.0441(8) Uani 1 1 d .
H8A H 0.3628 0.8615 1.3316 0.053 Uiso 1 1 calc R
H8B H 0.2115 0.8265 1.3179 0.053 Uiso 1 1 calc R
C9 C 0.1724(4) 0.9771(4) 1.37566(13) 0.0618(10) Uani 1 1 d .
H9A H 0.0670 1.0189 1.3692 0.074 Uiso 1 1 calc R
H9B H 0.2174 1.0578 1.3820 0.074 Uiso 1 1 calc R
C10 C 0.1727(5) 0.8723(5) 1.42725(16) 0.0932(16) Uani 1 1 d .
H10A H 0.1309 0.7905 1.4209 0.140 Uiso 1 1 calc R
H10B H 0.1113 0.9230 1.4584 0.140 Uiso 1 1 calc R
H10C H 0.2761 0.8361 1.4355 0.140 Uiso 1 1 calc R
C11 C -0.2189(3) 1.0477(3) 1.24729(10) 0.0278(6) Uani 1 1 d .
H11A H -0.2037 1.1414 1.2567 0.033 Uiso 1 1 calc R
H11B H -0.3143 1.0680 1.2311 0.033 Uiso 1 1 calc R
C12 C -0.2365(3) 0.9510(3) 1.30055(11) 0.0349(7) Uani 1 1 d .
H12A H -0.2538 0.8575 1.2918 0.042 Uiso 1 1 calc R
H12B H -0.1419 0.9303 1.3172 0.042 Uiso 1 1 calc R
C13 C -0.3660(3) 1.0204(3) 1.34205(11) 0.0398(7) Uani 1 1 d .
H13A H -0.4595 1.0431 1.3246 0.048 Uiso 1 1 calc R
H13B H -0.3473 1.1134 1.3507 0.048 Uiso 1 1 calc R
C14 C -0.3917(4) 0.9289(4) 1.39580(12) 0.0458(8) Uani 1 1 d .
H14A H -0.4928 0.9699 1.4150 0.055 Uiso 1 1 calc R
H14B H -0.3909 0.8294 1.3871 0.055 Uiso 1 1 calc R
C15 C -0.2770(4) 0.9199(4) 1.43447(14) 0.0622(10) Uani 1 1 d .
H15A H -0.2769 1.0191 1.4432 0.075 Uiso 1 1 calc R
H15B H -0.1758 0.8773 1.4157 0.075 Uiso 1 1 calc R
C16 C -0.3081(5) 0.8283(5) 1.48822(15) 0.0917(16) Uani 1 1 d .
H16A H -0.4107 0.8660 1.5058 0.138 Uiso 1 1 calc R
H16B H -0.2361 0.8330 1.5131 0.138 Uiso 1 1 calc R
H16C H -0.2974 0.7273 1.4802 0.138 Uiso 1 1 calc R
C17 C 0.1467(3) 0.8449(3) 1.04850(9) 0.0225(5) Uani 1 1 d .
C18 C 0.2828(3) 0.8889(3) 1.03379(10) 0.0259(6) Uani 1 1 d .
H18 H 0.3054 0.9607 1.0531 0.031 Uiso 1 1 calc R
C19 C 0.3844(3) 0.8269(3) 0.99080(10) 0.0257(6) Uani 1 1 d .
H19 H 0.4769 0.8568 0.9807 0.031 Uiso 1 1 calc R
C20 C 0.3527(3) 0.7215(3) 0.96237(10) 0.0224(5) Uani 1 1 d .
C21 C 0.2148(3) 0.6803(3) 0.97661(10) 0.0256(6) Uani 1 1 d .
H21 H 0.1911 0.6099 0.9569 0.031 Uiso 1 1 calc R
C22 C 0.1132(3) 0.7419(3) 1.01935(10) 0.0262(6) Uani 1 1 d .
H22 H 0.0197 0.7136 1.0289 0.031 Uiso 1 1 calc R
N3 N 0.4908(2) 0.5115(2) 0.91368(8) 0.0255(5) Uani 1 1 d .
H3 H 0.4391 0.4595 0.9373 0.031 Uiso 1 1 calc R
C23 C 0.4646(3) 0.6531(3) 0.91756(10) 0.0237(6) Uani 1 1 d .
C24 C 0.6037(3) 0.4385(3) 0.87101(10) 0.0265(6) Uani 1 1 d .
H24A H 0.5753 0.3496 0.8627 0.032 Uiso 1 1 calc R
H24B H 0.7027 0.4093 0.8847 0.032 Uiso 1 1 calc R
C25 C 0.6159(3) 0.5390(3) 0.81836(10) 0.0237(5) Uani 1 1 d .
C26 C 0.6460(3) 0.6791(3) 0.83577(10) 0.0246(6) Uani 1 1 d .
H26A H 0.7489 0.6594 0.8461 0.030 Uiso 1 1 calc R
H26B H 0.6400 0.7534 0.8043 0.030 Uiso 1 1 calc R
N4 N 0.5369(2) 0.7352(2) 0.88239(8) 0.0248(5) Uani 1 1 d .
H4 H 0.5190 0.8285 0.8871 0.030 Uiso 1 1 calc R
C27 C 0.4686(3) 0.5742(3) 0.79213(10) 0.0253(6) Uani 1 1 d .
H27A H 0.3855 0.6202 0.8194 0.030 Uiso 1 1 calc R
H27B H 0.4781 0.6462 0.7604 0.030 Uiso 1 1 calc R
C28 C 0.4253(3) 0.4441(3) 0.77233(12) 0.0381(7) Uani 1 1 d .
H28A H 0.3899 0.3838 0.8047 0.046 Uiso 1 1 calc R
H28B H 0.5156 0.3838 0.7521 0.046 Uiso 1 1 calc R
C29 C 0.3020(3) 0.4904(3) 0.73474(12) 0.0426(8) Uani 1 1 d .
H29A H 0.2680 0.4033 0.7279 0.051 Uiso 1 1 calc R
H29B H 0.2150 0.5565 0.7542 0.051 Uiso 1 1 calc R
C30 C 0.3502(3) 0.5658(3) 0.67978(12) 0.0410(7) Uani 1 1 d .
H30A H 0.2605 0.6023 0.6605 0.049 Uiso 1 1 calc R
H30B H 0.3871 0.6511 0.6869 0.049 Uiso 1 1 calc R
C31 C 0.4709(5) 0.4735(5) 0.64171(15) 0.0759(9) Uani 1 1 d .
H31A H 0.4338 0.3893 0.6335 0.091 Uiso 1 1 calc R
H31B H 0.5608 0.4357 0.6607 0.091 Uiso 1 1 calc R
C32 C 0.5160(5) 0.5566(5) 0.58772(15) 0.0759(9) Uani 1 1 d .
H32A H 0.4264 0.5996 0.5698 0.114 Uiso 1 1 calc R
H32B H 0.5876 0.4898 0.5635 0.114 Uiso 1 1 calc R
H32C H 0.5632 0.6336 0.5952 0.114 Uiso 1 1 calc R
C33 C 0.7537(3) 0.4677(3) 0.77897(10) 0.0271(6) Uani 1 1 d .
H33A H 0.8427 0.4441 0.7989 0.033 Uiso 1 1 calc R
H33B H 0.7366 0.3751 0.7691 0.033 Uiso 1 1 calc R
C34 C 0.7899(3) 0.5589(3) 0.72585(11) 0.0343(7) Uani 1 1 d .
H34A H 0.6969 0.5943 0.7084 0.041 Uiso 1 1 calc R
H34B H 0.8217 0.6448 0.7353 0.041 Uiso 1 1 calc R
C35 C 0.9118(3) 0.4793(3) 0.68432(11) 0.0315(6) Uani 1 1 d .
H35A H 0.8785 0.3959 0.6733 0.038 Uiso 1 1 calc R
H35B H 1.0040 0.4405 0.7020 0.038 Uiso 1 1 calc R
C36 C 0.9490(3) 0.5753(3) 0.63313(11) 0.0391(7) Uani 1 1 d .
H36A H 0.8553 0.6177 0.6167 0.047 Uiso 1 1 calc R
H36B H 0.9859 0.6563 0.6442 0.047 Uiso 1 1 calc R
C37 C 1.0654(4) 0.4983(4) 0.58951(12) 0.0465(8) Uani 1 1 d .
H37A H 1.0266 0.4209 0.5766 0.056 Uiso 1 1 calc R
H37B H 1.1579 0.4518 0.6061 0.056 Uiso 1 1 calc R
C38 C 1.1051(4) 0.6006(4) 0.54030(14) 0.0691(12) Uani 1 1 d .
H38A H 1.0142 0.6461 0.5234 0.104 Uiso 1 1 calc R
H38B H 1.1799 0.5455 0.5132 0.104 Uiso 1 1 calc R
H38C H 1.1466 0.6758 0.5526 0.104 Uiso 1 1 calc R
Cl1 Cl 0.95617(8) 0.48997(7) 0.12248(3) 0.03372(18) Uani 1 1 d .
Cl2 Cl 0.48632(8) 0.07013(7) 0.87025(3) 0.03565(18) Uani 1 1 d .
O1 O 0.1780(2) 0.2465(2) 0.05399(8) 0.0348(5) Uani 1 1 d D
O2 O 0.2933(2) 0.3110(2) 0.94406(8) 0.0336(5) Uani 1 1 d D
H2C H 0.341(3) 0.239(3) 0.9265(11) 0.045 Uiso 1 1 d D
H2D H 0.224(3) 0.356(3) 0.9240(11) 0.045 Uiso 1 1 d D
H1C H 0.129(3) 0.320(2) 0.0678(11) 0.045 Uiso 1 1 d D
H1D H 0.213(3) 0.263(3) 0.0215(8) 0.045 Uiso 1 1 d D

loop_
_atom_site_aniso_label
_atom_site_aniso_U_11
_atom_site_aniso_U_22
_atom_site_aniso_U_33
_atom_site_aniso_U_23
_atom_site_aniso_U_13
_atom_site_aniso_U_12
C1 0.0261(13) 0.0199(13) 0.0255(13) -0.0006(10) -0.0059(11) -0.0055(11)
N1 0.0297(12) 0.0182(11) 0.0253(11) 0.0010(9) 0.0001(9) -0.0053(10)
C2 0.0308(14) 0.0177(13) 0.0263(13) -0.0037(10) 0.0012(11) -0.0045(11)
C3 0.0249(13) 0.0166(13) 0.0258(13) -0.0035(10) -0.0007(11) -0.0024(11)
C4 0.0268(14) 0.0223(14) 0.0278(13) -0.0032(11) 0.0008(11) -0.0068(12)
N2 0.0269(11) 0.0207(11) 0.0294(12) -0.0058(9) 0.0003(9) -0.0110(10)
C5 0.0276(13) 0.0205(13) 0.0261(13) -0.0018(10) -0.0027(11) -0.0081(11)
C6 0.0381(16) 0.0268(15) 0.0401(16) -0.0020(12) -0.0084(13) -0.0148(13)
C7 0.0360(16) 0.0352(17) 0.0454(17) -0.0012(14) -0.0115(14) -0.0127(14)
C8 0.0501(19) 0.0350(18) 0.054(2) 0.0049(15) -0.0219(16) -0.0162(16)
C9 0.065(2) 0.075(3) 0.048(2) 0.0070(19) -0.0104(18) -0.026(2)
C10 0.097(4) 0.137(4) 0.058(3) 0.034(3) -0.023(2) -0.061(3)
C11 0.0268(14) 0.0249(14) 0.0300(14) -0.0036(11) 0.0004(11) -0.0043(12)
C12 0.0394(16) 0.0280(15) 0.0345(15) -0.0052(12) 0.0049(13) -0.0070(14)
C13 0.0337(16) 0.0459(19) 0.0367(16) -0.0050(14) 0.0050(13) -0.0081(15)
C14 0.0499(19) 0.051(2) 0.0366(17) -0.0085(15) 0.0086(15) -0.0189(17)
C15 0.060(2) 0.074(3) 0.049(2) 0.0028(19) -0.0056(18) -0.011(2)
C16 0.098(3) 0.099(4) 0.049(2) 0.012(2) 0.006(2) 0.020(3)
C17 0.0259(13) 0.0190(13) 0.0236(13) -0.0021(10) -0.0040(11) -0.0062(11)
C18 0.0293(14) 0.0210(13) 0.0299(14) -0.0059(11) -0.0033(11) -0.0095(12)
C19 0.0255(13) 0.0211(13) 0.0320(14) -0.0020(11) -0.0028(11) -0.0090(11)
C20 0.0250(13) 0.0181(13) 0.0249(13) -0.0022(10) -0.0037(11) -0.0062(11)
C21 0.0288(14) 0.0233(14) 0.0290(13) -0.0067(11) -0.0044(11) -0.0118(12)
C22 0.0241(13) 0.0278(14) 0.0300(14) -0.0057(11) -0.0008(11) -0.0126(12)
N3 0.0281(12) 0.0180(11) 0.0283(11) -0.0009(9) 0.0036(9) -0.0061(10)
C23 0.0231(13) 0.0220(14) 0.0273(13) -0.0016(11) -0.0040(11) -0.0072(11)
C24 0.0280(14) 0.0173(13) 0.0333(14) -0.0021(11) -0.0028(11) -0.0035(11)
C25 0.0242(13) 0.0164(13) 0.0292(13) -0.0011(10) -0.0020(11) -0.0033(11)
C26 0.0243(13) 0.0202(13) 0.0293(13) -0.0044(10) 0.0005(11) -0.0062(11)
N4 0.0267(11) 0.0166(11) 0.0317(11) -0.0051(9) 0.0013(9) -0.0078(9)
C27 0.0239(13) 0.0221(14) 0.0300(14) -0.0020(11) -0.0027(11) -0.0059(11)
C28 0.0456(18) 0.0318(16) 0.0451(17) 0.0012(13) -0.0159(14) -0.0208(14)
C29 0.0417(18) 0.046(2) 0.0479(18) -0.0055(15) -0.0136(15) -0.0191(16)
C30 0.0437(18) 0.0397(18) 0.0432(17) -0.0065(14) -0.0160(15) -0.0086(15)
C31 0.0690(19) 0.094(2) 0.0626(18) -0.0169(16) 0.0055(15) -0.0172(18)
C32 0.0690(19) 0.094(2) 0.0626(18) -0.0169(16) 0.0055(15) -0.0172(18)
C33 0.0246(13) 0.0212(14) 0.0339(14) -0.0046(11) 0.0016(11) -0.0038(11)
C34 0.0338(15) 0.0275(15) 0.0379(16) -0.0036(12) 0.0039(13) -0.0041(13)
C35 0.0272(14) 0.0300(15) 0.0365(15) -0.0059(12) 0.0013(12) -0.0064(12)
C36 0.0335(16) 0.0412(18) 0.0400(17) -0.0017(14) 0.0028(13) -0.0088(14)
C37 0.0413(18) 0.059(2) 0.0391(17) -0.0094(15) 0.0055(14) -0.0158(17)
C38 0.065(2) 0.089(3) 0.045(2) 0.004(2) 0.0158(18) -0.019(2)
Cl1 0.0378(4) 0.0215(3) 0.0441(4) -0.0062(3) -0.0054(3) -0.0094(3)
Cl2 0.0412(4) 0.0207(4) 0.0470(4) -0.0039(3) -0.0117(3) -0.0064(3)
O1 0.0406(12) 0.0259(11) 0.0372(11) -0.0028(9) 0.0000(10) -0.0091(10)
O2 0.0347(12) 0.0255(11) 0.0395(12) -0.0035(9) -0.0010(9) -0.0061(9)

loop_
_atom_type_symbol
_atom_type_description
_atom_type_scat_dispersion_real
_atom_type_scat_dispersion_imag
_atom_type_scat_source
C C 0.0033 0.0016 'International Tables Vol C Tables 4.2.6.8 and 6.1.1.4'
H H 0.0000 0.0000 'International Tables Vol C Tables 4.2.6.8 and 6.1.1.4'
N N 0.0061 0.0033 'International Tables Vol C Tables 4.2.6.8 and 6.1.1.4'
O O 0.0106 0.0060 'International Tables Vol C Tables 4.2.6.8 and 6.1.1.4'
Cl Cl 0.1484 0.1585 'International Tables Vol C Tables 4.2.6.8 and 6.1.1.4'

loop_
_geom_angle_atom_site_label_1
_geom_angle_atom_site_label_2
_geom_angle_atom_site_label_3
_geom_angle
N1 C1 N2 121.0(2)
N1 C1 C17 120.7(2)
N2 C1 C17 118.3(2)
C1 N1 C2 121.5(2)
C1 N1 H1 119.3
C2 N1 H1 119.3
N1 C2 C3 110.8(2)
N1 C2 H2A 109.5
C3 C2 H2A 109.5
N1 C2 H2B 109.5
C3 C2 H2B 109.5
H2A C2 H2B 108.1
C2 C3 C4 106.4(2)
C2 C3 C11 108.1(2)
C4 C3 C11 108.6(2)
C2 C3 C5 111.2(2)
C4 C3 C5 109.7(2)
C11 C3 C5 112.6(2)
N2 C4 C3 110.8(2)
N2 C4 H4A 109.5
C3 C4 H4A 109.5
N2 C4 H4B 109.5
C3 C4 H4B 109.5
H4A C4 H4B 108.1
C1 N2 C4 123.9(2)
C1 N2 H2 118.0
C4 N2 H2 118.0
C6 C5 C3 115.9(2)
C6 C5 H5A 108.3
C3 C5 H5A 108.3
C6 C5 H5B 108.3
C3 C5 H5B 108.3
H5A C5 H5B 107.4
C5 C6 C7 112.5(2)
C5 C6 H6A 109.1
C7 C6 H6A 109.1
C5 C6 H6B 109.1
C7 C6 H6B 109.1
H6A C6 H6B 107.8
C8 C7 C6 115.3(2)
C8 C7 H7A 108.5
C6 C7 H7A 108.5
C8 C7 H7B 108.5
C6 C7 H7B 108.5
H7A C7 H7B 107.5
C7 C8 C9 114.6(3)
C7 C8 H8A 108.6
C9 C8 H8A 108.6
C7 C8 H8B 108.6
C9 C8 H8B 108.6
H8A C8 H8B 107.6
C8 C9 C10 113.2(3)
C8 C9 H9A 108.9
C10 C9 H9A 108.9
C8 C9 H9B 108.9
C10 C9 H9B 108.9
H9A C9 H9B 107.7
C9 C10 H10A 109.5
C9 C10 H10B 109.5
H10A C10 H10B 109.5
C9 C10 H10C 109.5
H10A C10 H10C 109.5
H10B C10 H10C 109.5
C12 C11 C3 115.9(2)
C12 C11 H11A 108.3
C3 C11 H11A 108.3
C12 C11 H11B 108.3
C3 C11 H11B 108.3
H11A C11 H11B 107.4
C13 C12 C11 112.5(2)
C13 C12 H12A 109.1
C11 C12 H12A 109.1
C13 C12 H12B 109.1
C11 C12 H12B 109.1
H12A C12 H12B 107.8
C12 C13 C14 115.3(3)
C12 C13 H13A 108.4
C14 C13 H13A 108.4
C12 C13 H13B 108.4
C14 C13 H13B 108.4
H13A C13 H13B 107.5
C15 C14 C13 114.5(3)
C15 C14 H14A 108.6
C13 C14 H14A 108.6
C15 C14 H14B 108.6
C13 C14 H14B 108.6
H14A C14 H14B 107.6
C14 C15 C16 112.8(3)
C14 C15 H15A 109.0
C16 C15 H15A 109.0
C14 C15 H15B 109.0
C16 C15 H15B 109.0
H15A C15 H15B 107.8
C15 C16 H16A 109.5
C15 C16 H16B 109.5
H16A C16 H16B 109.5
C15 C16 H16C 109.5
H16A C16 H16C 109.5
H16B C16 H16C 109.5
C22 C17 C18 119.9(2)
C22 C17 C1 120.1(2)
C18 C17 C1 120.0(2)
C19 C18 C17 119.5(2)
C19 C18 H18 120.3
C17 C18 H18 120.3
C18 C19 C20 120.8(2)
C18 C19 H19 119.6
C20 C19 H19 119.6
C19 C20 C21 119.4(2)
C19 C20 C23 120.1(2)
C21 C20 C23 120.5(2)
C22 C21 C20 120.0(2)
C22 C21 H21 120.0
C20 C21 H21 120.0
C21 C22 C17 120.5(2)
C21 C22 H22 119.8
C17 C22 H22 119.8
C23 N3 C24 121.9(2)
C23 N3 H3 119.1
C24 N3 H3 119.1
N4 C23 N3 121.1(2)
N4 C23 C20 119.0(2)
N3 C23 C20 120.0(2)
N3 C24 C25 110.8(2)
N3 C24 H24A 109.5
C25 C24 H24A 109.5
N3 C24 H24B 109.5
C25 C24 H24B 109.5
H24A C24 H24B 108.1
C24 C25 C26 106.1(2)
C24 C25 C33 108.5(2)
C26 C25 C33 108.3(2)
C24 C25 C27 111.2(2)
C26 C25 C27 109.7(2)
C33 C25 C27 112.8(2)
N4 C26 C25 111.3(2)
N4 C26 H26A 109.4
C25 C26 H26A 109.4
N4 C26 H26B 109.4
C25 C26 H26B 109.4
H26A C26 H26B 108.0
C23 N4 C26 123.2(2)
C23 N4 H4 118.4
C26 N4 H4 118.4
C28 C27 C25 115.4(2)
C28 C27 H27A 108.4
C25 C27 H27A 108.4
C28 C27 H27B 108.4
C25 C27 H27B 108.4
H27A C27 H27B 107.5
C27 C28 C29 112.3(2)
C27 C28 H28A 109.1
C29 C28 H28A 109.1
C27 C28 H28B 109.1
C29 C28 H28B 109.1
H28A C28 H28B 107.9
C30 C29 C28 114.3(2)
C30 C29 H29A 108.7
C28 C29 H29A 108.7
C30 C29 H29B 108.7
C28 C29 H29B 108.7
H29A C29 H29B 107.6
C31 C30 C29 115.6(3)
C31 C30 H30A 108.4
C29 C30 H30A 108.4
C31 C30 H30B 108.4
C29 C30 H30B 108.4
H30A C30 H30B 107.4
C30 C31 C32 112.9(3)
C30 C31 H31A 109.0
C32 C31 H31A 109.0
C30 C31 H31B 109.0
C32 C31 H31B 109.0
H31A C31 H31B 107.8
C31 C32 H32A 109.5
C31 C32 H32B 109.5
H32A C32 H32B 109.5
C31 C32 H32C 109.5
H32A C32 H32C 109.5
H32B C32 H32C 109.5
C34 C33 C25 115.5(2)
C34 C33 H33A 108.4
C25 C33 H33A 108.4
C34 C33 H33B 108.4
C25 C33 H33B 108.4
H33A C33 H33B 107.5
C35 C34 C33 114.5(2)
C35 C34 H34A 108.6
C33 C34 H34A 108.6
C35 C34 H34B 108.6
C33 C34 H34B 108.6
H34A C34 H34B 107.6
C34 C35 C36 112.9(2)
C34 C35 H35A 109.0
C36 C35 H35A 109.0
C34 C35 H35B 109.0
C36 C35 H35B 109.0
H35A C35 H35B 107.8
C37 C36 C35 114.6(3)
C37 C36 H36A 108.6
C35 C36 H36A 108.6
C37 C36 H36B 108.6
C35 C36 H36B 108.6
H36A C36 H36B 107.6
C36 C37 C38 112.7(3)
C36 C37 H37A 109.1
C38 C37 H37A 109.1
C36 C37 H37B 109.1
C38 C37 H37B 109.1
H37A C37 H37B 107.8
C37 C38 H38A 109.5
C37 C38 H38B 109.5
H38A C38 H38B 109.5
C37 C38 H38C 109.5
H38A C38 H38C 109.5
H38B C38 H38C 109.5
H1C O1 H1D 112(3)
H2C O2 H2D 105(3)

loop_
_geom_bond_atom_site_label_1
_geom_bond_atom_site_label_2
_geom_bond_distance
C1 N1 1.310(3)
C1 N2 1.319(3)
C1 C17 1.488(3)
N1 C2 1.470(3)
N1 H1 0.8800
C2 C3 1.532(3)
C2 H2A 0.9900
C2 H2B 0.9900
C3 C4 1.536(3)
C3 C11 1.544(3)
C3 C5 1.548(3)
C4 N2 1.468(3)
C4 H4A 0.9900
C4 H4B 0.9900
N2 H2 0.8800
C5 C6 1.528(3)
C5 H5A 0.9900
C5 H5B 0.9900
C6 C7 1.537(4)
C6 H6A 0.9900
C6 H6B 0.9900
C7 C8 1.514(4)
C7 H7A 0.9900
C7 H7B 0.9900
C8 C9 1.518(5)
C8 H8A 0.9900
C8 H8B 0.9900
C9 C10 1.528(5)
C9 H9A 0.9900
C9 H9B 0.9900
C10 H10A 0.9800
C10 H10B 0.9800
C10 H10C 0.9800
C11 C12 1.529(4)
C11 H11A 0.9900
C11 H11B 0.9900
C12 C13 1.520(4)
C12 H12A 0.9900
C12 H12B 0.9900
C13 C14 1.523(4)
C13 H13A 0.9900
C13 H13B 0.9900
C14 C15 1.510(5)
C14 H14A 0.9900
C14 H14B 0.9900
C15 C16 1.532(5)
C15 H15A 0.9900
C15 H15B 0.9900
C16 H16A 0.9800
C16 H16B 0.9800
C16 H16C 0.9800
C17 C22 1.389(3)
C17 C18 1.398(3)
C18 C19 1.386(3)
C18 H18 0.9500
C19 C20 1.389(3)
C19 H19 0.9500
C20 C21 1.400(3)
C20 C23 1.483(3)
C21 C22 1.380(3)
C21 H21 0.9500
C22 H22 0.9500
N3 C23 1.322(3)
N3 C24 1.469(3)
N3 H3 0.8800
C23 N4 1.314(3)
C24 C25 1.532(3)
C24 H24A 0.9900
C24 H24B 0.9900
C25 C26 1.538(3)
C25 C33 1.542(3)
C25 C27 1.544(3)
C26 N4 1.464(3)
C26 H26A 0.9900
C26 H26B 0.9900
N4 H4 0.8800
C27 C28 1.531(4)
C27 H27A 0.9900
C27 H27B 0.9900
C28 C29 1.531(4)
C28 H28A 0.9900
C28 H28B 0.9900
C29 C30 1.517(4)
C29 H29A 0.9900
C29 H29B 0.9900
C30 C31 1.513(5)
C30 H30A 0.9900
C30 H30B 0.9900
C31 C32 1.525(5)
C31 H31A 0.9900
C31 H31B 0.9900
C32 H32A 0.9800
C32 H32B 0.9800
C32 H32C 0.9800
C33 C34 1.528(4)
C33 H33A 0.9900
C33 H33B 0.9900
C34 C35 1.517(4)
C34 H34A 0.9900
C34 H34B 0.9900
C35 C36 1.519(4)
C35 H35A 0.9900
C35 H35B 0.9900
C36 C37 1.514(4)
C36 H36A 0.9900
C36 H36B 0.9900
C37 C38 1.525(4)
C37 H37A 0.9900
C37 H37B 0.9900
C38 H38A 0.9800
C38 H38B 0.9800
C38 H38C 0.9800
O1 H1C 0.818(17)
O1 H1D 0.830(17)
O2 H2C 0.847(17)
O2 H2D 0.870(17)
